data_7103225
loop_
_publ_author_name
'Yurkerwich, Kevin'
'Buccella, Daniela'
'Melnick, Jonathan G'
'Parkin, Gerard'

_publ_section_title
;
 Monovalent indium in a sulfur-rich coordination environment:
 synthesis, structure and reactivity of
 tris(2-mercapto-1-tert-butylimidazolyl)hydroborato indium, [TmBut]In.
;
_journal_issue 28
_journal_name_full 'Chemical communications (Cambridge, England)'
_journal_page_first 3305
_journal_page_last 3307
_journal_paper_doi 10.1039/b803037e
_journal_year 2008
_chemical_formula_sum 'C54 H80 B2 In N15 S6'
_chemical_formula_weight 1268.13
_chemical_name_systematic
;

?

;
_space_group_IT_number 15
_symmetry_cell_setting monoclinic
_symmetry_space_group_name_Hall '-C 2yc'
_symmetry_space_group_name_H-M 'C 1 2/c 1'
_atom_sites_solution_hydrogens geom
_atom_sites_solution_primary direct
_atom_sites_solution_secondary difmap
_audit_creation_method SHELXL-97
_cell_angle_alpha 90.00
_cell_angle_beta 101.905(2)
_cell_angle_gamma 90.00
_cell_formula_units_Z 4
_cell_length_a 28.0261(17)
_cell_length_b 12.0762(8)
_cell_length_c 19.4918(12)
_cell_measurement_reflns_used 3019
_cell_measurement_temperature 243(2)
_cell_measurement_theta_max 23.65
_cell_measurement_theta_min 2.34
_cell_volume 6455.1(7)
_computing_cell_refinement 'Bruker SMART'
_computing_data_collection 'Bruker SMART'
_computing_data_reduction 'Bruker SAINT'
_computing_molecular_graphics 'Bruker SHELXTL'
_computing_publication_material 'Bruker SHELXTL'
_computing_structure_refinement 'SHELXL-97 (Sheldrick, 1997)'
_computing_structure_solution 'SHELXS-97 (Sheldrick, 1990)'
_diffrn_ambient_temperature 243(2)
_diffrn_measured_fraction_theta_full 0.943
_diffrn_measured_fraction_theta_max 0.943
_diffrn_measurement_device_type 'CCD area detector'
_diffrn_measurement_method 'phi and omega scans'
_diffrn_radiation_monochromator graphite
_diffrn_radiation_source 'fine-focus sealed tube'
_diffrn_radiation_type MoK\a
_diffrn_radiation_wavelength 0.71073
_diffrn_reflns_av_R_equivalents 0.1027
_diffrn_reflns_av_sigmaI/netI 0.1582
_diffrn_reflns_limit_h_max 17
_diffrn_reflns_limit_h_min -37
_diffrn_reflns_limit_k_max 15
_diffrn_reflns_limit_k_min -16
_diffrn_reflns_limit_l_max 25
_diffrn_reflns_limit_l_min -17
_diffrn_reflns_number 22743
_diffrn_reflns_theta_full 28.27
_diffrn_reflns_theta_max 28.27
_diffrn_reflns_theta_min 1.49
_exptl_absorpt_coefficient_mu 0.607
_exptl_absorpt_correction_T_max 0.9880
_exptl_absorpt_correction_T_min 0.9418
_exptl_absorpt_correction_type empirical
_exptl_absorpt_process_details sadabs
_exptl_crystal_colour Colorless
_exptl_crystal_density_diffrn 1.305
_exptl_crystal_density_method 'not measured'
_exptl_crystal_description Needle
_exptl_crystal_F_000 2656
_exptl_crystal_size_max 0.10
_exptl_crystal_size_mid 0.05
_exptl_crystal_size_min 0.02
_refine_diff_density_max 0.830
_refine_diff_density_min -0.467
_refine_diff_density_rms 0.085
_refine_ls_extinction_method none
_refine_ls_goodness_of_fit_ref 1.045
_refine_ls_hydrogen_treatment mixed
_refine_ls_matrix_type full
_refine_ls_number_parameters 355
_refine_ls_number_reflns 7555
_refine_ls_number_restraints 2
_refine_ls_restrained_S_all 1.045
_refine_ls_R_factor_all 0.1675
_refine_ls_R_factor_gt 0.0594
_refine_ls_shift/su_max 0.003
_refine_ls_shift/su_mean 0.000
_refine_ls_structure_factor_coef Fsqd
_refine_ls_weighting_details 'calc w=1/[\s^2^(Fo^2^)+(0.0200P)^2^+0.0000P] where P=(Fo^2^+2Fc^2^)/3'
_refine_ls_weighting_scheme calc
_refine_ls_wR_factor_gt 0.0745
_refine_ls_wR_factor_ref 0.0916
_reflns_number_gt 3617
_reflns_number_total 7555
_reflns_threshold_expression >2sigma(I)
_cod_data_source_file b803037e.txt
_cod_data_source_block kyb
_cod_depositor_comments
;
The following automatic conversions were performed:
'_symmetry_cell_setting' value 'Monoclinic' changed to 'monoclinic'
according to '/home/saulius/struct/CIF-dictionaries/cif_core.dic'
dictionary named 'cif_core.dic' version 2.4.1 from 2010-06-29.

Automatic conversion script
Id: cif_fix_enum 1527 2010-12-29 10:47:43Z saulius 
;
_cod_original_sg_symbol_H-M C2/c
_cod_database_code 7103225

loop_
_symmetry_equiv_pos_as_xyz
'x, y, z'
'-x, y, -z+1/2'
'x+1/2, y+1/2, z'
'-x+1/2, y+1/2, -z+1/2'
'-x, -y, -z'
'x, -y, z-1/2'
'-x+1/2, -y+1/2, -z'
'x+1/2, -y+1/2, z-1/2'

loop_
_atom_site_label
_atom_site_type_symbol
_atom_site_fract_x
_atom_site_fract_y
_atom_site_fract_z
_atom_site_U_iso_or_equiv
_atom_site_adp_type
_atom_site_occupancy
_atom_site_symmetry_multiplicity
_atom_site_calc_flag
_atom_site_refinement_flags
_atom_site_disorder_assembly
_atom_site_disorder_group
In In 0.0000 0.77055(3) 0.2500 0.03490(14) Uani 1 2 d S . .
B B 0.08459(17) 0.9847(5) 0.2091(2) 0.0424(14) Uani 1 1 d . . .
H1 H 0.0500(11) 0.976(2) 0.2218(15) 0.038(10) Uiso 1 1 d . . .
S1 S 0.05833(3) 0.86647(9) 0.34709(5) 0.0427(3) Uani 1 1 d . . .
S2 S 0.05829(4) 0.72989(9) 0.16372(5) 0.0435(3) Uani 1 1 d . . .
S3 S 0.18243(4) 1.12097(10) 0.17076(6) 0.0581(4) Uani 1 1 d . . .
N1 N -0.0082(3) 0.5860(4) 0.2394(3) 0.0301(15) Uiso 0.50 1 d PD . .
N2 N 0.0064(3) 0.5310(5) 0.2890(3) 0.057(2) Uiso 0.50 1 d PD . .
N3 N 0.0142(3) 0.4753(7) 0.3386(4) 0.118(3) Uiso 0.50 1 d PD . .
N11 N 0.12054(10) 0.9096(3) 0.25865(15) 0.0374(8) Uani 1 1 d . . .
C11 C 0.11217(13) 0.8569(3) 0.31589(19) 0.0358(10) Uani 1 1 d . . .
C12 C 0.16552(13) 0.8746(3) 0.2486(2) 0.0453(12) Uani 1 1 d . . .
H12A H 0.1806 0.8974 0.2121 0.054 Uiso 1 1 calc R . .
N12 N 0.15039(11) 0.7912(3) 0.34207(15) 0.0397(9) Uani 1 1 d . . .
C13 C 0.18412(14) 0.8028(3) 0.2993(2) 0.0470(12) Uani 1 1 d . . .
H13A H 0.2144 0.7669 0.3051 0.056 Uiso 1 1 calc R . .
C14 C 0.15888(14) 0.7245(4) 0.4089(2) 0.0466(11) Uani 1 1 d . . .
C15 C 0.11983(16) 0.6358(4) 0.4040(2) 0.0658(14) Uani 1 1 d . . .
H15A H 0.0881 0.6706 0.3984 0.099 Uiso 1 1 calc R . .
H15B H 0.1260 0.5916 0.4465 0.099 Uiso 1 1 calc R . .
H15C H 0.1205 0.5885 0.3640 0.099 Uiso 1 1 calc R . .
C16 C 0.15860(17) 0.8016(4) 0.4701(2) 0.0721(15) Uani 1 1 d . . .
H16A H 0.1270 0.8375 0.4641 0.108 Uiso 1 1 calc R . .
H16B H 0.1838 0.8573 0.4719 0.108 Uiso 1 1 calc R . .
H16C H 0.1648 0.7595 0.5134 0.108 Uiso 1 1 calc R . .
C17 C 0.20879(15) 0.6685(4) 0.4185(2) 0.0764(16) Uani 1 1 d . . .
H17A H 0.2340 0.7245 0.4219 0.115 Uiso 1 1 calc R . .
H17B H 0.2095 0.6210 0.3785 0.115 Uiso 1 1 calc R . .
H17C H 0.2146 0.6243 0.4610 0.115 Uiso 1 1 calc R . .
N21 N 0.07843(10) 0.9440(3) 0.13211(16) 0.0354(8) Uani 1 1 d . . .
C21 C 0.06310(12) 0.8415(3) 0.1097(2) 0.0341(10) Uani 1 1 d . . .
N22 N 0.05380(11) 0.8403(3) 0.03834(17) 0.0402(9) Uani 1 1 d . . .
C22 C 0.07779(14) 1.0083(4) 0.0734(2) 0.0466(11) Uani 1 1 d . . .
H22A H 0.0862 1.0836 0.0733 0.056 Uiso 1 1 calc R . .
C23 C 0.06319(14) 0.9450(4) 0.0169(2) 0.0496(12) Uani 1 1 d . . .
H23A H 0.0599 0.9683 -0.0299 0.059 Uiso 1 1 calc R . .
C24 C 0.03840(15) 0.7439(4) -0.0099(2) 0.0501(12) Uani 1 1 d . . .
C25 C 0.03221(17) 0.7834(4) -0.0860(2) 0.0760(15) Uani 1 1 d . . .
H25A H 0.0067 0.8390 -0.0955 0.114 Uiso 1 1 calc R . .
H25B H 0.0234 0.7211 -0.1174 0.114 Uiso 1 1 calc R . .
H25C H 0.0626 0.8151 -0.0931 0.114 Uiso 1 1 calc R . .
C26 C -0.01049(15) 0.6988(4) 0.0007(2) 0.0654(14) Uani 1 1 d . . .
H26A H -0.0350 0.7566 -0.0092 0.098 Uiso 1 1 calc R . .
H26B H -0.0073 0.6742 0.0488 0.098 Uiso 1 1 calc R . .
H26C H -0.0203 0.6369 -0.0308 0.098 Uiso 1 1 calc R . .
C27 C 0.07816(17) 0.6557(4) 0.0046(2) 0.0763(16) Uani 1 1 d . . .
H27A H 0.1086 0.6868 -0.0030 0.114 Uiso 1 1 calc R . .
H27B H 0.0689 0.5935 -0.0268 0.114 Uiso 1 1 calc R . .
H27C H 0.0823 0.6308 0.0527 0.114 Uiso 1 1 calc R . .
N31 N 0.09720(11) 1.1088(3) 0.21693(15) 0.0393(9) Uani 1 1 d . . .
C31 C 0.13475(14) 1.1711(4) 0.20226(19) 0.0389(11) Uani 1 1 d . . .
N32 N 0.12635(12) 1.2797(3) 0.21878(17) 0.0498(9) Uani 1 1 d . . .
C32 C 0.06705(15) 1.1790(4) 0.2454(2) 0.0533(13) Uani 1 1 d . . .
H32A H 0.0391 1.1573 0.2616 0.064 Uiso 1 1 calc R . .
C33 C 0.08401(15) 1.2816(4) 0.2459(2) 0.0596(13) Uani 1 1 d . . .
H33A H 0.0699 1.3447 0.2618 0.072 Uiso 1 1 calc R . .
C34 C 0.15629(19) 1.3788(4) 0.2109(3) 0.0624(14) Uani 1 1 d . . .
C35 C 0.13020(18) 1.4819(4) 0.2287(3) 0.110(2) Uani 1 1 d . . .
H35A H 0.1258 1.4771 0.2767 0.165 Uiso 1 1 calc R . .
H35B H 0.0986 1.4875 0.1972 0.165 Uiso 1 1 calc R . .
H35C H 0.1495 1.5468 0.2234 0.165 Uiso 1 1 calc R . .
C36 C 0.20441(17) 1.3696(4) 0.2617(3) 0.0862(17) Uani 1 1 d . . .
H36A H 0.1988 1.3645 0.3091 0.129 Uiso 1 1 calc R . .
H36B H 0.2240 1.4345 0.2577 0.129 Uiso 1 1 calc R . .
H36C H 0.2214 1.3038 0.2512 0.129 Uiso 1 1 calc R . .
C37 C 0.1626(2) 1.3876(4) 0.1352(3) 0.110(2) Uani 1 1 d . . .
H37A H 0.1794 1.3224 0.1233 0.165 Uiso 1 1 calc R . .
H37B H 0.1816 1.4531 0.1300 0.165 Uiso 1 1 calc R . .
H37C H 0.1309 1.3929 0.1041 0.165 Uiso 1 1 calc R . .
C101 C 0.1882(4) 1.0923(7) 0.4815(8) 0.149(4) Uani 1 1 d . . .
H10A H 0.1616 1.0824 0.5034 0.179 Uiso 1 1 calc R . .
C102 C 0.1805(5) 1.1000(14) 0.4072(12) 0.241(12) Uani 1 1 d . . .
H10B H 0.1493 1.0964 0.3781 0.289 Uiso 1 1 calc R . .
C103 C 0.2199(7) 1.1124(13) 0.3825(8) 0.245(13) Uani 1 1 d . . .
H10C H 0.2163 1.1156 0.3335 0.293 Uiso 1 1 calc R . .
C104 C 0.2622(6) 1.1205(8) 0.4189(8) 0.183(7) Uani 1 1 d . . .
H10D H 0.2885 1.1327 0.3966 0.219 Uiso 1 1 calc R . .
C105 C 0.2708(3) 1.1120(6) 0.4892(8) 0.142(4) Uani 1 1 d . . .
H10E H 0.3028 1.1152 0.5159 0.170 Uiso 1 1 calc R . .
C106 C 0.2334(5) 1.0992(5) 0.5199(4) 0.117(2) Uani 1 1 d . . .
H10F H 0.2386 1.0948 0.5690 0.140 Uiso 1 1 calc R . .

loop_
_atom_site_aniso_label
_atom_site_aniso_U_11
_atom_site_aniso_U_22
_atom_site_aniso_U_33
_atom_site_aniso_U_23
_atom_site_aniso_U_13
_atom_site_aniso_U_12
In 0.0314(2) 0.0411(3) 0.0325(3) 0.000 0.00740(19) 0.000
B 0.030(3) 0.065(4) 0.034(3) 0.003(3) 0.011(2) -0.003(3)
S1 0.0340(6) 0.0676(9) 0.0267(6) -0.0027(6) 0.0067(5) -0.0035(6)
S2 0.0496(7) 0.0428(7) 0.0423(7) 0.0081(6) 0.0191(5) 0.0086(6)
S3 0.0573(8) 0.0567(9) 0.0712(9) -0.0074(7) 0.0389(7) -0.0043(6)
N11 0.030(2) 0.054(2) 0.028(2) 0.0086(18) 0.0042(16) 0.0027(17)
C11 0.028(2) 0.052(3) 0.026(2) 0.004(2) 0.0005(19) -0.003(2)
C12 0.026(2) 0.065(3) 0.046(3) 0.011(3) 0.010(2) 0.003(2)
N12 0.036(2) 0.052(3) 0.029(2) 0.0107(18) 0.0024(16) 0.0003(18)
C13 0.033(2) 0.062(4) 0.048(3) 0.011(2) 0.012(2) 0.006(2)
C14 0.044(3) 0.052(3) 0.039(3) 0.012(3) -0.002(2) -0.006(3)
C15 0.076(4) 0.060(4) 0.063(3) 0.019(3) 0.018(3) 0.000(3)
C16 0.090(4) 0.086(4) 0.031(3) 0.005(3) -0.008(3) 0.008(3)
C17 0.061(3) 0.100(4) 0.067(4) 0.038(3) 0.009(3) 0.023(3)
N21 0.034(2) 0.039(2) 0.031(2) 0.0082(18) 0.0034(16) -0.0041(17)
C21 0.027(2) 0.049(3) 0.028(3) 0.007(2) 0.0086(18) 0.005(2)
N22 0.044(2) 0.047(3) 0.031(2) 0.0032(19) 0.0096(17) -0.0036(18)
C22 0.056(3) 0.045(3) 0.039(3) 0.013(3) 0.010(2) -0.001(2)
C23 0.061(3) 0.056(4) 0.032(3) 0.008(3) 0.008(2) -0.003(3)
C24 0.056(3) 0.053(4) 0.042(3) -0.004(3) 0.013(2) 0.003(3)
C25 0.099(4) 0.094(4) 0.035(3) -0.011(3) 0.014(3) -0.014(3)
C26 0.062(3) 0.073(4) 0.060(3) -0.010(3) 0.008(3) -0.015(3)
C27 0.083(4) 0.073(4) 0.079(4) -0.009(3) 0.031(3) 0.024(3)
N31 0.029(2) 0.055(3) 0.034(2) 0.0003(18) 0.0078(16) 0.0030(18)
C31 0.039(3) 0.050(3) 0.028(3) 0.000(2) 0.006(2) -0.001(2)
N32 0.047(2) 0.050(3) 0.054(2) -0.010(2) 0.0134(18) 0.006(2)
C32 0.033(3) 0.074(4) 0.055(3) -0.007(3) 0.012(2) 0.009(3)
C33 0.048(3) 0.063(4) 0.069(3) -0.017(3) 0.014(3) 0.015(3)
C34 0.073(4) 0.043(3) 0.073(4) -0.013(3) 0.019(3) -0.005(3)
C35 0.104(5) 0.054(4) 0.173(6) -0.026(4) 0.034(4) 0.005(3)
C36 0.066(4) 0.089(5) 0.104(5) -0.026(4) 0.018(4) -0.024(3)
C37 0.191(7) 0.056(4) 0.090(5) 0.004(3) 0.045(4) -0.031(4)
C101 0.091(8) 0.094(6) 0.270(13) -0.020(9) 0.056(8) -0.011(6)
C102 0.177(13) 0.097(8) 0.36(3) -0.059(12) -0.160(17) 0.025(9)
C103 0.39(3) 0.149(12) 0.117(9) -0.057(8) -0.121(15) 0.099(18)
C104 0.32(2) 0.094(7) 0.182(11) 0.037(9) 0.172(13) 0.064(10)
C105 0.064(5) 0.084(6) 0.264(15) 0.036(8) 0.003(7) 0.013(4)
C106 0.153(8) 0.080(5) 0.105(6) 0.004(4) -0.007(7) 0.004(6)

loop_
_atom_type_symbol
_atom_type_description
_atom_type_scat_dispersion_real
_atom_type_scat_dispersion_imag
_atom_type_scat_source
C C 0.0033 0.0016 'International Tables Vol C Tables 4.2.6.8 and 6.1.1.4'
H H 0.0000 0.0000 'International Tables Vol C Tables 4.2.6.8 and 6.1.1.4'
B B 0.0013 0.0007 'International Tables Vol C Tables 4.2.6.8 and 6.1.1.4'
N N 0.0061 0.0033 'International Tables Vol C Tables 4.2.6.8 and 6.1.1.4'
S S 0.1246 0.1234 'International Tables Vol C Tables 4.2.6.8 and 6.1.1.4'
In In -0.7276 1.3100 'International Tables Vol C Tables 4.2.6.8 and 6.1.1.4'

loop_
_geom_angle_atom_site_label_1
_geom_angle_atom_site_label_2
_geom_angle_atom_site_label_3
_geom_angle
_geom_angle_site_symmetry_1
_geom_angle_site_symmetry_3
_geom_angle_publ_flag
N1 In N1 14.1(3) . 2 ?
N1 In S1 110.48(16) . 2 ?
N1 In S1 124.39(16) 2 2 ?
N1 In S1 124.39(16) . . ?
N1 In S1 110.48(16) 2 . ?
S1 In S1 125.12(5) 2 . ?
N1 In S2 79.6(2) . . ?
N1 In S2 78.9(2) 2 . ?
S1 In S2 89.88(3) 2 . ?
S1 In S2 100.07(3) . . ?
N1 In S2 78.9(2) . 2 ?
N1 In S2 79.6(2) 2 2 ?
S1 In S2 100.07(3) 2 2 ?
S1 In S2 89.88(3) . 2 ?
S2 In S2 158.41(5) . 2 ?
H1 B N11 108.1(17) . . ?
H1 B N31 105.9(17) . . ?
N11 B N31 113.8(4) . . ?
H1 B N21 105.8(17) . . ?
N11 B N21 110.4(4) . . ?
N31 B N21 112.4(3) . . ?
C11 S1 In 100.49(13) . . ?
C21 S2 In 112.41(13) . . ?
N1 N1 N2 109.3(13) 2 2 ?
N1 N1 N2 44.5(8) 2 . ?
N2 N1 N2 92.0(10) 2 . ?
N1 N1 In 82.96(16) 2 . ?
N2 N1 In 142.8(8) 2 . ?
N2 N1 In 118.3(5) . . ?
N1 N2 N3 160.6(13) 2 . ?
N1 N2 N1 26.2(8) 2 . ?
N3 N2 N1 170.7(9) . . ?
N1 N2 N2 52.1(7) 2 2 ?
N3 N2 N2 144.6(6) . 2 ?
N1 N2 N2 35.9(4) . 2 ?
C11 N11 C12 107.0(3) . . ?
C11 N11 B 126.6(3) . . ?
C12 N11 B 126.1(3) . . ?
N11 C11 N12 109.4(3) . . ?
N11 C11 S1 124.7(3) . . ?
N12 C11 S1 125.8(3) . . ?
C13 C12 N11 108.8(3) . . ?
C11 N12 C13 107.4(3) . . ?
C11 N12 C14 127.8(3) . . ?
C13 N12 C14 124.5(3) . . ?
C12 C13 N12 107.4(3) . . ?
N12 C14 C16 109.0(4) . . ?
N12 C14 C15 109.8(3) . . ?
C16 C14 C15 111.3(4) . . ?
N12 C14 C17 108.5(3) . . ?
C16 C14 C17 109.3(4) . . ?
C15 C14 C17 108.9(4) . . ?
C21 N21 C22 107.3(3) . . ?
C21 N21 B 124.5(3) . . ?
C22 N21 B 127.0(4) . . ?
N21 C21 N22 108.7(3) . . ?
N21 C21 S2 125.1(3) . . ?
N22 C21 S2 126.2(3) . . ?
C21 N22 C23 107.0(3) . . ?
C21 N22 C24 128.1(4) . . ?
C23 N22 C24 124.8(3) . . ?
C23 C22 N21 108.2(4) . . ?
C22 C23 N22 108.8(4) . . ?
N22 C24 C27 108.7(4) . . ?
N22 C24 C26 110.0(3) . . ?
C27 C24 C26 111.6(4) . . ?
N22 C24 C25 108.9(4) . . ?
C27 C24 C25 109.2(4) . . ?
C26 C24 C25 108.4(4) . . ?
C31 N31 C32 107.8(4) . . ?
C31 N31 B 133.1(3) . . ?
C32 N31 B 119.2(3) . . ?
N31 C31 N32 107.2(3) . . ?
N31 C31 S3 125.2(3) . . ?
N32 C31 S3 127.5(3) . . ?
C31 N32 C33 107.7(4) . . ?
C31 N32 C34 127.8(3) . . ?
C33 N32 C34 124.6(4) . . ?
C33 C32 N31 109.0(4) . . ?
C32 C33 N32 108.2(4) . . ?
N32 C34 C36 108.7(4) . . ?
N32 C34 C35 109.1(4) . . ?
C36 C34 C35 108.6(4) . . ?
N32 C34 C37 109.6(4) . . ?
C36 C34 C37 112.0(4) . . ?
C35 C34 C37 108.7(5) . . ?
C106 C101 C102 119.6(11) . . ?
C103 C102 C101 115.0(16) . . ?
C104 C103 C102 125(2) . . ?
C103 C104 C105 121.3(14) . . ?
C106 C105 C104 118.6(9) . . ?
C105 C106 C101 120.3(9) . . ?

loop_
_geom_bond_atom_site_label_1
_geom_bond_atom_site_label_2
_geom_bond_distance
_geom_bond_site_symmetry_2
_geom_bond_publ_flag
In N1 2.245(5) . ?
In N1 2.245(5) 2 ?
In S1 2.5137(11) 2 ?
In S1 2.5137(11) . ?
In S2 2.6215(9) . ?
In S2 2.6215(9) 2 ?
B H1 1.05(3) . ?
B N11 1.539(6) . ?
B N31 1.541(6) . ?
B N21 1.554(5) . ?
S1 C11 1.743(4) . ?
S2 C21 1.733(4) . ?
S3 C31 1.693(4) . ?
N1 N1 0.550(13) 2 ?
N1 N2 0.872(8) 2 ?
N1 N2 1.1744(10) . ?
N2 N1 0.872(8) 2 ?
N2 N3 1.1612(10) . ?
N2 N2 1.487(13) 2 ?
N11 C11 1.347(4) . ?
N11 C12 1.382(4) . ?
C11 N12 1.346(4) . ?
C12 C13 1.337(5) . ?
N12 C13 1.390(4) . ?
N12 C14 1.509(5) . ?
C14 C16 1.514(5) . ?
C14 C15 1.520(5) . ?
C14 C17 1.530(5) . ?
N21 C21 1.353(4) . ?
N21 C22 1.380(4) . ?
C21 N22 1.361(4) . ?
N22 C23 1.375(5) . ?
N22 C24 1.503(5) . ?
C22 C23 1.333(5) . ?
C24 C27 1.525(5) . ?
C24 C26 1.527(5) . ?
C24 C25 1.533(5) . ?
N31 C31 1.371(4) . ?
N31 C32 1.390(4) . ?
C31 N32 1.382(5) . ?
N32 C33 1.395(5) . ?
N32 C34 1.488(5) . ?
C32 C33 1.326(5) . ?
C34 C36 1.504(6) . ?
C34 C35 1.519(6) . ?
C34 C37 1.526(6) . ?
C101 C106 1.333(9) . ?
C101 C102 1.423(17) . ?
C102 C103 1.30(2) . ?
C103 C104 1.255(15) . ?
C104 C105 1.346(11) . ?
C105 C106 1.319(9) . ?
